data_4510043
loop_
_publ_author_name
'Sovago, Ioana'
'Gutmann, Matthias J'
'Hill, J Grant'
'Senn, Hans Martin'
'Thomas, Lynne H'
'Wilson, Chick C'
'Farrugia, Louis J'

_publ_section_title
;
 Experimental Electron Density and Neutron Diffraction Studies on the
 Polymorphs of Sulfathiazole.
;
_journal_issue 3
_journal_name_full 'Crystal growth &amp; design'
_journal_page_first 1227
_journal_page_last 1239
_journal_paper_doi 10.1021/cg401757z
_journal_volume 14
_journal_year 2014
_chemical_compound_source 'as described'
_chemical_formula_moiety 'C9 H9 N3 O2 S2'
_chemical_formula_sum 'C9 H9 N3 O2 S2'
_chemical_formula_weight 255.31
_space_group_IT_number 14
_symmetry_cell_setting monoclinic
_symmetry_Int_Tables_number 14
_symmetry_space_group_name_Hall '-P 2ybc'
_symmetry_space_group_name_H-M 'P 1 21/c 1'
_atom_sites_solution_hydrogens difmap
_atom_sites_solution_primary direct
_atom_sites_solution_secondary direct
_cell_angle_alpha 90
_cell_angle_beta 107.8340(10)
_cell_angle_gamma 90
_cell_formula_units_Z 8
_cell_length_a 10.5235(2)
_cell_length_b 12.9016(2)
_cell_length_c 17.2177(3)
_cell_measurement_reflns_used 6739
_cell_measurement_temperature 105(2)
_cell_measurement_theta_max 30.03
_cell_measurement_theta_min 0.41
_cell_measurement_wavelength 0.71073
_cell_volume 2225.32(7)
_computing_cell_refinement 'HKL Scalepack (Otwinowski & Minor 1997)'
_computing_data_collection 'Collect (Bruker AXS BV, 1997-2004)'
_computing_data_reduction 'HKL Denzo and Scalepack (Otwinowski & Minor 1997)'
_computing_molecular_graphics 'ORTEP-3 for Windows (Farrugia, 2012)'
_computing_publication_material 'WinGX publication routines (Farrugia, 2012)'
_computing_structure_refinement 'SHELXL-2013 (Sheldrick, 2013)'
_computing_structure_solution 'SIR-92 (Altomare et al., 1994)'
_diffrn_ambient_temperature 105(2)
_diffrn_detector 'CCD plate'
_diffrn_detector_area_resol_mean 9
_diffrn_measured_fraction_theta_full 1
_diffrn_measured_fraction_theta_max 1
_diffrn_measurement_device '95mm CCD camera on \k-goniostat'
_diffrn_measurement_device_type KappaCCD
_diffrn_measurement_method 'CCD rotation images, thick slices'
_diffrn_orient_matrix_UB_11 0.024444
_diffrn_orient_matrix_UB_12 0.032659
_diffrn_orient_matrix_UB_13 -0.046175
_diffrn_orient_matrix_UB_21 0.015742
_diffrn_orient_matrix_UB_22 0.067534
_diffrn_orient_matrix_UB_23 0.029937
_diffrn_orient_matrix_UB_31 0.095452
_diffrn_orient_matrix_UB_32 -0.019501
_diffrn_orient_matrix_UB_33 0.026344
_diffrn_radiation_monochromator 'horizonally mounted graphite crystal'
_diffrn_radiation_probe x-ray
_diffrn_radiation_type MoK\a
_diffrn_radiation_wavelength 0.71073
_diffrn_reflns_av_R_equivalents 0.041
_diffrn_reflns_Laue_measured_fraction_full 1
_diffrn_reflns_Laue_measured_fraction_max 1
_diffrn_reflns_limit_h_max 21
_diffrn_reflns_limit_h_min -21
_diffrn_reflns_limit_k_max 26
_diffrn_reflns_limit_k_min -26
_diffrn_reflns_limit_l_max 35
_diffrn_reflns_limit_l_min -35
_diffrn_reflns_number 456552
_diffrn_reflns_point_group_measured_fraction_full 1
_diffrn_reflns_point_group_measured_fraction_max 1
_diffrn_reflns_reduction_process
;
        Scaled and merged with Sortav
        R.H. Blessing, (1987) Cryst. Rev. 1, 3-58
        R.H. Blessing, (1989) J. Appl. Cryst. 22, 396-397
;
_diffrn_reflns_theta_full 25.242
_diffrn_reflns_theta_max 47.962
_diffrn_reflns_theta_min 2.009
_diffrn_source 'Enraf Nonius FR590'
_exptl_absorpt_coefficient_mu 0.466
_exptl_absorpt_correction_T_max 0.943
_exptl_absorpt_correction_T_min 0.466
_exptl_absorpt_correction_type gaussian
_exptl_absorpt_process_details
;
        P. Coppens, L. Leiserowitz, D Rabinovich,
        Acta Cryst.
        (1965), 18, 1035-1038
;
_exptl_crystal_colour colourless
_exptl_crystal_density_diffrn 1.524
_exptl_crystal_density_method 'not measured'
_exptl_crystal_description prism
_exptl_crystal_F_000 1056
_exptl_crystal_size_max 0.56
_exptl_crystal_size_mid 0.35
_exptl_crystal_size_min 0.13
_refine_diff_density_max 1.295
_refine_diff_density_min -0.688
_refine_diff_density_rms 0.069
_refine_ls_extinction_method none
_refine_ls_goodness_of_fit_ref 1.03
_refine_ls_hydrogen_treatment refall
_refine_ls_matrix_type full
_refine_ls_number_constraints 0
_refine_ls_number_parameters 361
_refine_ls_number_reflns 21249
_refine_ls_number_restraints 0
_refine_ls_restrained_S_all 1.03
_refine_ls_R_factor_all 0.048
_refine_ls_R_factor_gt 0.0321
_refine_ls_shift/su_max 0.004
_refine_ls_shift/su_mean 0
_refine_ls_structure_factor_coef Fsqd
_refine_ls_weighting_details 'w=1/[\s^2^(Fo^2^)+(0.0467P)^2^+0.1611P] where P=(Fo^2^+2Fc^2^)/3'
_refine_ls_weighting_scheme calc
_refine_ls_wR_factor_gt 0.087
_refine_ls_wR_factor_ref 0.0919
_reflns_number_gt 16581
_reflns_number_total 21249
_reflns_threshold_expression 'I > 2\s(I)'
_cod_data_source_file cg401757z_si_002.cif
_cod_data_source_block form_I_shelx
_cod_depositor_comments
;Adding full bibliography for
 ./tmp-cod-update-bibliographies-29779/cifs/4510043.cif.
;
_cod_original_sg_symbol_H-M 'P 21/c'
_cod_database_code 4510043
_shelx_estimated_absorpt_t_min 0.78
_shelx_estimated_absorpt_t_max 0.942

loop_
_symmetry_equiv_pos_as_xyz
'x, y, z'
'-x, y+1/2, -z+1/2'
'-x, -y, -z'
'x, -y-1/2, z-1/2'

loop_
_atom_site_label
_atom_site_type_symbol
_atom_site_fract_x
_atom_site_fract_y
_atom_site_fract_z
_atom_site_U_iso_or_equiv
_atom_site_adp_type
_atom_site_occupancy
_atom_site_calc_flag
S11 S 0.69192(2) 0.07089(2) 0.91029(2) 0.01337(2) Uani 1 d
S12 S 0.84513(2) 0.25605(2) 1.03571(2) 0.01752(2) Uani 1 d
O11 O 0.61901(4) 0.11112(4) 0.96256(2) 0.01989(7) Uani 1 d
O12 O 0.66226(5) -0.03373(3) 0.87987(3) 0.01965(7) Uani 1 d
N10 N 0.85042(4) 0.06980(3) 0.95480(2) 0.01387(6) Uani 1 d
N11 N 0.57346(5) 0.34264(4) 0.61952(3) 0.01917(7) Uani 1 d
N15 N 1.03862(4) 0.13280(4) 1.05237(3) 0.01627(6) Uani 1 d
C11 C 0.90948(5) 0.14202(4) 1.00854(3) 0.01320(6) Uani 1 d
C13 C 0.99557(6) 0.28218(5) 1.11010(4) 0.02136(9) Uani 1 d
C14 C 1.08702(6) 0.20928(5) 1.11044(4) 0.02053(9) Uani 1 d
C111 C 0.65944(4) 0.15309(4) 0.82552(3) 0.01287(6) Uani 1 d
C112 C 0.69347(5) 0.12034(4) 0.75708(3) 0.01318(6) Uani 1 d
C113 C 0.66413(5) 0.18270(4) 0.68831(3) 0.01415(6) Uani 1 d
C114 C 0.59847(5) 0.27826(4) 0.68631(3) 0.01406(6) Uani 1 d
C115 C 0.56192(6) 0.30897(4) 0.75491(3) 0.01692(7) Uani 1 d
C116 C 0.59337(5) 0.24734(4) 0.82429(3) 0.01630(7) Uani 1 d
H11A H 0.5064(13) 0.3860(10) 0.6140(8) 0.030(3) Uiso 1 d
H11B H 0.5807(12) 0.3172(10) 0.5735(7) 0.027(3) Uiso 1 d
H13 H 1.0055(13) 0.3374(11) 1.1452(8) 0.038(3) Uiso 1 d
H14 H 1.1728(12) 0.2008(9) 1.1426(7) 0.027(3) Uiso 1 d
H15 H 1.0838(12) 0.0753(9) 1.0497(8) 0.028(3) Uiso 1 d
H112 H 0.7364(10) 0.0546(8) 0.7578(6) 0.018(2) Uiso 1 d
H113 H 0.6838(12) 0.1597(9) 0.6400(8) 0.028(3) Uiso 1 d
H115 H 0.5038(12) 0.3709(10) 0.7506(8) 0.031(3) Uiso 1 d
H116 H 0.5728(13) 0.2656(10) 0.8690(9) 0.038(3) Uiso 1 d
S21 S 0.18318(2) 0.42614(2) 0.88205(2) 0.01414(2) Uani 1 d
S22 S 0.36412(2) 0.41386(2) 1.07422(2) 0.02309(3) Uani 1 d
O21 O 0.32144(4) 0.45541(4) 0.89867(3) 0.01973(7) Uani 1 d
O22 O 0.08709(5) 0.46635(4) 0.80893(3) 0.02116(7) Uani 1 d
N20 N 0.12614(4) 0.46403(4) 0.95460(3) 0.01541(6) Uani 1 d
N21 N 0.15449(5) -0.03047(4) 0.84790(3) 0.01858(7) Uani 1 d
N25 N 0.15216(4) 0.48828(4) 1.09186(3) 0.01546(6) Uani 1 d
C21 C 0.20143(5) 0.45809(4) 1.03212(3) 0.01441(6) Uani 1 d
C23 C 0.35326(6) 0.43038(6) 1.17224(4) 0.02339(11) Uani 1 d
C24 C 0.23535(5) 0.47196(5) 1.17032(3) 0.01895(8) Uani 1 d
C211 C 0.17423(4) 0.29076(4) 0.87732(3) 0.01368(6) Uani 1 d
C212 C 0.05151(5) 0.24252(4) 0.84023(3) 0.01645(7) Uani 1 d
C213 C 0.04529(5) 0.13596(4) 0.83143(3) 0.01650(7) Uani 1 d
C214 C 0.16129(5) 0.07483(4) 0.85973(3) 0.01376(6) Uani 1 d
C215 C 0.28329(5) 0.12376(4) 0.89936(3) 0.01671(7) Uani 1 d
C216 C 0.28956(5) 0.23085(4) 0.90749(3) 0.01610(7) Uani 1 d
H21A H 0.2322(12) -0.0664(9) 0.8627(7) 0.023(3) Uiso 1 d
H21B H 0.0816(12) -0.0567(10) 0.8162(8) 0.031(3) Uiso 1 d
H23 H 0.4275(15) 0.4141(12) 1.2144(10) 0.050(4) Uiso 1 d
H24 H 0.2057(11) 0.4878(9) 1.2113(7) 0.021(2) Uiso 1 d
H25 H 0.0711(12) 0.5103(10) 1.0793(8) 0.031(3) Uiso 1 d
H212 H -0.0307(12) 0.2830(9) 0.8180(8) 0.029(3) Uiso 1 d
H213 H -0.0426(11) 0.1022(8) 0.8045(7) 0.019(2) Uiso 1 d
H215 H 0.3632(12) 0.0836(9) 0.9204(8) 0.027(3) Uiso 1 d
H216 H 0.3725(12) 0.2641(9) 0.9319(8) 0.028(3) Uiso 1 d

loop_
_atom_site_aniso_label
_atom_site_aniso_U_11
_atom_site_aniso_U_22
_atom_site_aniso_U_33
_atom_site_aniso_U_23
_atom_site_aniso_U_13
_atom_site_aniso_U_12
S11 0.01161(4) 0.01676(5) 0.01091(4) 0.00097(3) 0.00221(3) -0.00159(3)
S12 0.01763(5) 0.01366(5) 0.02093(5) -0.00142(4) 0.00540(4) 0.00107(4)
O11 0.01467(13) 0.0323(2) 0.01375(13) 0.00141(13) 0.00596(11) 0.00082(13)
O12 0.02072(16) 0.01692(15) 0.01843(15) 0.00079(12) 0.00175(12) -0.00628(12)
N10 0.01208(12) 0.01562(15) 0.01218(12) -0.00098(11) 0.00114(10) 0.00033(11)
N11 0.02063(18) 0.01934(18) 0.01850(17) 0.00671(14) 0.00742(14) 0.00417(14)
N15 0.01306(14) 0.01586(16) 0.01711(15) -0.00192(12) 0.00050(11) -0.00043(11)
C11 0.01280(14) 0.01330(15) 0.01275(14) 0.00040(12) 0.00283(11) -0.00037(12)
C13 0.0230(2) 0.01623(19) 0.0234(2) -0.00496(17) 0.00506(17) -0.00393(16)
C14 0.01826(19) 0.0186(2) 0.0208(2) -0.00378(16) 0.00012(16) -0.00375(16)
C111 0.01178(14) 0.01507(16) 0.01114(13) -0.00012(11) 0.00259(11) 0.00036(12)
C112 0.01213(14) 0.01461(16) 0.01283(14) 0.00059(12) 0.00385(11) 0.00161(12)
C113 0.01422(15) 0.01578(17) 0.01331(14) 0.00119(12) 0.00548(12) 0.00174(12)
C114 0.01336(14) 0.01427(16) 0.01440(15) 0.00183(12) 0.00403(12) 0.00046(12)
C115 0.01971(18) 0.01481(17) 0.01687(17) 0.00048(14) 0.00655(14) 0.00385(14)
C116 0.01873(18) 0.01673(18) 0.01385(15) -0.00100(13) 0.00559(13) 0.00305(14)
S21 0.01424(4) 0.01373(4) 0.01351(4) 0.00186(3) 0.00285(3) 0.00059(3)
S22 0.01389(5) 0.03502(8) 0.01711(5) -0.00423(5) -0.00003(4) 0.00898(5)
O21 0.01712(15) 0.01939(16) 0.02355(17) 0.00085(13) 0.00750(13) -0.00397(12)
O22 0.02473(18) 0.01990(17) 0.01535(14) 0.00531(12) 0.00098(12) 0.00313(14)
N20 0.01304(13) 0.01696(16) 0.01422(13) -0.00049(12) 0.00122(11) 0.00324(12)
N21 0.02050(18) 0.01466(16) 0.01850(16) 0.00029(13) 0.00288(14) -0.00032(13)
N25 0.01242(13) 0.01734(16) 0.01509(14) -0.00122(12) 0.00198(11) 0.00197(11)
C21 0.01176(14) 0.01474(16) 0.01501(15) -0.00092(13) 0.00155(12) 0.00158(12)
C23 0.01718(19) 0.0328(3) 0.01581(18) -0.00334(18) -0.00142(15) 0.00748(19)
C24 0.01647(17) 0.0232(2) 0.01495(16) -0.00255(15) 0.00144(13) 0.00270(15)
C211 0.01164(14) 0.01457(16) 0.01394(14) 0.00026(12) 0.00263(11) 0.00077(12)
C212 0.01129(14) 0.01696(18) 0.01913(18) -0.00093(14) 0.00172(13) 0.00102(13)
C213 0.01165(15) 0.01718(18) 0.01897(18) -0.00148(14) 0.00217(13) -0.00067(13)
C214 0.01398(15) 0.01473(16) 0.01217(14) 0.00038(12) 0.00341(11) -0.00011(12)
C215 0.01267(15) 0.01593(17) 0.01903(18) -0.00045(14) 0.00117(13) 0.00196(13)
C216 0.01112(14) 0.01627(17) 0.01883(17) -0.00084(14) 0.00152(12) 0.00046(13)

loop_
_atom_type_symbol
_atom_type_description
_atom_type_scat_dispersion_real
_atom_type_scat_dispersion_imag
_atom_type_scat_source
S S 0.1246 0.1234 'International Tables Vol C Tables 4.2.6.8 and 6.1.1.4'
O O 0.0106 0.006 'International Tables Vol C Tables 4.2.6.8 and 6.1.1.4'
N N 0.0061 0.0033 'International Tables Vol C Tables 4.2.6.8 and 6.1.1.4'
C C 0.0033 0.0016 'International Tables Vol C Tables 4.2.6.8 and 6.1.1.4'
H H 0 0 'International Tables Vol C Tables 4.2.6.8 and 6.1.1.4'

loop_
_exptl_crystal_face_index_h
_exptl_crystal_face_index_k
_exptl_crystal_face_index_l
_exptl_crystal_face_perp_dist
0 0 -1 0.031
0 0 1 0.096
1 0 1 0.168
-1 0 -1 0.116
-1 0 1 0.165
0 -1 0 0.28
0 1 0 0.28
1 0 -1 0.18
-2 4 1 0.268
-4 -5 2 0.287
12 -13 -5 0.283

loop_
_geom_angle_atom_site_label_1
_geom_angle_atom_site_label_2
_geom_angle_atom_site_label_3
_geom_angle
O11 S11 O12 117.61(3)
O11 S11 N10 112.15(2)
O12 S11 N10 103.98(3)
O11 S11 C111 107.22(3)
O12 S11 C111 107.33(2)
N10 S11 C111 108.16(2)
C13 S12 C11 91.17(3)
C11 N10 S11 121.50(4)
C114 N11 H11A 114.5(8)
C114 N11 H11B 118.6(8)
H11A N11 H11B 115.1(11)
C11 N15 C14 115.31(5)
C11 N15 H15 120.7(8)
C14 N15 H15 123.1(8)
N10 C11 N15 120.49(4)
N10 C11 S12 130.01(4)
N15 C11 S12 109.50(4)
C14 C13 S12 110.92(4)
C14 C13 H13 127.0(9)
S12 C13 H13 122.0(9)
C13 C14 N15 112.98(5)
C13 C14 H14 131.5(8)
N15 C14 H14 115.5(8)
C116 C111 C112 120.33(4)
C116 C111 S11 120.58(4)
C112 C111 S11 118.98(4)
C113 C112 C111 119.81(4)
C113 C112 H112 120.3(6)
C111 C112 H112 119.9(6)
C112 C113 C114 120.55(4)
C112 C113 H113 120.5(7)
C114 C113 H113 118.8(7)
N11 C114 C115 119.99(5)
N11 C114 C113 121.02(5)
C115 C114 C113 118.97(4)
C116 C115 C114 120.46(5)
C116 C115 H115 120.2(7)
C114 C115 H115 118.9(7)
C115 C116 C111 119.86(5)
C115 C116 H116 122.3(9)
C111 C116 H116 117.9(9)
O21 S21 O22 118.12(3)
O21 S21 N20 110.94(3)
O22 S21 N20 103.74(3)
O21 S21 C211 107.87(2)
O22 S21 C211 107.69(3)
N20 S21 C211 108.06(2)
C21 S22 C23 90.88(3)
C21 N20 S21 120.64(4)
C214 N21 H21A 117.6(7)
C214 N21 H21B 118.5(8)
H21A N21 H21B 121.9(11)
C21 N25 C24 115.26(4)
C21 N25 H25 119.2(8)
C24 N25 H25 125.2(8)
N20 C21 N25 120.06(4)
N20 C21 S22 130.21(4)
N25 C21 S22 109.73(3)
C24 C23 S22 111.09(4)
C24 C23 H23 132.1(10)
S22 C23 H23 116.7(10)
C23 C24 N25 112.87(5)
C23 C24 H24 128.8(7)
N25 C24 H24 118.3(7)
C216 C211 C212 119.91(5)
C216 C211 S21 120.42(4)
C212 C211 S21 119.62(4)
C213 C212 C211 119.90(5)
C213 C212 H212 118.7(7)
C211 C212 H212 121.4(7)
C212 C213 C214 120.78(5)
C212 C213 H213 119.4(6)
C214 C213 H213 119.8(6)
N21 C214 C215 121.00(5)
N21 C214 C213 120.17(5)
C215 C214 C213 118.84(5)
C216 C215 C214 120.27(5)
C216 C215 H215 119.4(7)
C214 C215 H215 120.3(7)
C215 C216 C211 120.25(5)
C215 C216 H216 120.3(7)
C211 C216 H216 119.4(7)

loop_
_geom_bond_atom_site_label_1
_geom_bond_atom_site_label_2
_geom_bond_distance
S11 O11 1.4461(4)
S11 O12 1.4468(5)
S11 N10 1.6084(4)
S11 C111 1.7510(5)
S12 C13 1.7373(6)
S12 C11 1.7423(5)
N10 C11 1.3261(6)
N11 C114 1.3771(7)
N11 H11A 0.882(13)
N11 H11B 0.882(12)
N15 C11 1.3425(6)
N15 C14 1.3859(7)
N15 H15 0.890(12)
C13 C14 1.3443(9)
C13 H13 0.919(14)
C14 H14 0.909(12)
C111 C116 1.3976(7)
C111 C112 1.3978(6)
C112 C113 1.3859(7)
C112 H112 0.959(11)
C113 C114 1.4085(7)
C113 H113 0.963(12)
C114 C115 1.4065(7)
C115 C116 1.3880(7)
C115 H115 0.995(12)
C116 H116 0.893(14)
S21 O21 1.4444(4)
S21 O22 1.4481(4)
S21 N20 1.6184(5)
S21 C211 1.7497(5)
S22 C21 1.7385(5)
S22 C23 1.7393(6)
N20 C21 1.3294(6)
N21 C214 1.3723(7)
N21 H21A 0.906(11)
N21 H21B 0.863(13)
N25 C21 1.3435(7)
N25 C24 1.3825(7)
N25 H25 0.862(13)
C23 C24 1.3429(8)
C23 H23 0.914(16)
C24 H24 0.879(11)
C211 C216 1.3979(7)
C211 C212 1.3992(7)
C212 C213 1.3824(8)
C212 H212 0.982(12)
C213 C214 1.4091(7)
C213 H213 0.999(11)
C214 C215 1.4056(7)
C215 C216 1.3882(8)
C215 H215 0.959(12)
C216 H216 0.948(12)

loop_
_geom_torsion_atom_site_label_1
_geom_torsion_atom_site_label_2
_geom_torsion_atom_site_label_3
_geom_torsion_atom_site_label_4
_geom_torsion
O11 S11 N10 C11 -33.46(5)
O12 S11 N10 C11 -161.55(4)
C111 S11 N10 C11 84.57(4)
S11 N10 C11 N15 171.72(4)
S11 N10 C11 S12 -7.80(7)
C14 N15 C11 N10 -175.80(5)
C14 N15 C11 S12 3.81(6)
C13 S12 C11 N10 176.36(5)
C13 S12 C11 N15 -3.21(4)
C11 S12 C13 C14 1.92(5)
S12 C13 C14 N15 -0.16(7)
C11 N15 C14 C13 -2.46(8)
O11 S11 C111 C116 10.01(5)
O12 S11 C111 C116 137.24(4)
N10 S11 C111 C116 -111.12(4)
O11 S11 C111 C112 -166.23(4)
O12 S11 C111 C112 -39.00(5)
N10 S11 C111 C112 72.64(4)
C116 C111 C112 C113 1.41(7)
S11 C111 C112 C113 177.66(4)
C111 C112 C113 C114 -0.93(7)
C112 C113 C114 N11 177.46(5)
C112 C113 C114 C115 -0.63(7)
N11 C114 C115 C116 -176.37(5)
C113 C114 C115 C116 1.75(8)
C114 C115 C116 C111 -1.29(8)
C112 C111 C116 C115 -0.30(8)
S11 C111 C116 C115 -176.49(4)
O21 S21 N20 C21 -39.46(5)
O22 S21 N20 C21 -167.28(4)
C211 S21 N20 C21 78.59(5)
S21 N20 C21 N25 -178.95(4)
S21 N20 C21 S22 0.26(7)
C24 N25 C21 N20 175.58(5)
C24 N25 C21 S22 -3.77(6)
C23 S22 C21 N20 -175.41(6)
C23 S22 C21 N25 3.85(5)
C21 S22 C23 C24 -3.13(6)
S22 C23 C24 N25 1.62(8)
C21 N25 C24 C23 1.45(8)
O21 S21 C211 C216 15.29(5)
O22 S21 C211 C216 143.80(4)
N20 S21 C211 C216 -104.71(4)
O21 S21 C211 C212 -162.24(4)
O22 S21 C211 C212 -33.73(5)
N20 S21 C211 C212 77.75(4)
C216 C211 C212 C213 -1.85(8)
S21 C211 C212 C213 175.70(4)
C211 C212 C213 C214 0.26(8)
C212 C213 C214 N21 -177.58(5)
C212 C213 C214 C215 1.87(8)
N21 C214 C215 C216 177.02(5)
C213 C214 C215 C216 -2.43(8)
C214 C215 C216 C211 0.88(8)
C212 C211 C216 C215 1.28(8)
S21 C211 C216 C215 -176.24(4)
